data_7009495
loop_
_publ_author_name
'Davies, John E.'
'Mays, Martin J.'
'Raithby, Paul R.'
'Shields, Gregory P.'
'Tompkin, Peter K.'
'Woods, Anthony D.'

_publ_section_title
;
 The preparation of [M2Cp2(CO)4(\m-\h2-PE)] (E&#x2005;=&#x2005;As or
 Sb), the first complexes with naked heterodiatomic Group 15 ligands,
 and of their adducts with W(CO)5
;
_journal_issue 12
_journal_name_full 'Journal of the Chemical Society, Dalton Transactions'
_journal_page_first 1925
_journal_paper_doi 10.1039/b001409p
_journal_year 2000
_chemical_formula_sum 'C19 H10 O9 P2 W3'
_chemical_formula_weight 995.76
_chemical_name_systematic
; 
 ? 
;
_space_group_IT_number 15
_symmetry_cell_setting monoclinic
_symmetry_space_group_name_Hall '-C 2yc'
_symmetry_space_group_name_H-M 'C 1 2/c 1'
_atom_sites_solution_hydrogens geom
_atom_sites_solution_primary direct
_atom_sites_solution_secondary difmap
_audit_creation_method SHELXL
_cell_angle_alpha 90.00
_cell_angle_beta 106.510(10)
_cell_angle_gamma 90.00
_cell_formula_units_Z 8
_cell_length_a 19.255(3)
_cell_length_b 8.095(4)
_cell_length_c 31.957(4)
_cell_measurement_reflns_used 25
_cell_measurement_temperature 293(2)
_cell_volume 4776(3)
_computing_structure_refinement 'SHELXL-93 (Sheldrick, 1993)'
_computing_structure_solution 'SHELXS-86 (Sheldrick, 1990)'
_diffrn_ambient_temperature 293(2)
_diffrn_measurement_device AFC5R
_diffrn_measurement_method 'omega scans'
_diffrn_radiation_monochromator graphite
_diffrn_radiation_source 'fine-focus sealed tube'
_diffrn_radiation_type MoK\a
_diffrn_radiation_wavelength 0.71069
_diffrn_reflns_av_R_equivalents 0.0500
_diffrn_reflns_av_sigmaI/netI 0.1084
_diffrn_reflns_limit_h_max 22
_diffrn_reflns_limit_h_min 0
_diffrn_reflns_limit_k_max 9
_diffrn_reflns_limit_k_min 0
_diffrn_reflns_limit_l_max 36
_diffrn_reflns_limit_l_min -38
_diffrn_reflns_number 4356
_diffrn_reflns_theta_max 25.00
_diffrn_reflns_theta_min 2.66
_diffrn_standards_decay_% 1%
_diffrn_standards_interval_count 200
_diffrn_standards_number 3
_exptl_absorpt_coefficient_mu 14.597
_exptl_absorpt_correction_T_max 1.000
_exptl_absorpt_correction_T_min 0.334
_exptl_absorpt_correction_type 'empirical (10 psi scans) '
_exptl_crystal_colour red
_exptl_crystal_density_diffrn 2.770
_exptl_crystal_description 'irregular block'
_exptl_crystal_F_000 3584
_exptl_crystal_size_max 0.30
_exptl_crystal_size_mid 0.30
_exptl_crystal_size_min 0.15
_refine_diff_density_max 1.192
_refine_diff_density_min -1.417
_refine_diff_density_rms 0.283
_refine_ls_extinction_method none
_refine_ls_goodness_of_fit_all 1.028
_refine_ls_goodness_of_fit_obs 1.095
_refine_ls_matrix_type full
_refine_ls_number_parameters 298
_refine_ls_number_reflns 4212
_refine_ls_number_restraints 0
_refine_ls_restrained_S_all 2.141
_refine_ls_restrained_S_obs 1.095
_refine_ls_R_factor_all 0.1189
_refine_ls_R_factor_obs 0.0444
_refine_ls_shift/esd_max 0.185
_refine_ls_shift/esd_mean 0.008
_refine_ls_structure_factor_coef Fsqd
_refine_ls_weighting_details 'w=1/[\s^2^(Fo^2^)+(0.0319P)^2^+0.0000P] where P=(Fo^2^+2Fc^2^)/3'
_refine_ls_weighting_scheme calc
_refine_ls_wR_factor_all 0.2240
_refine_ls_wR_factor_obs 0.0891
_reflns_number_observed 2666
_reflns_number_total 4223
_reflns_observed_criterion >2sigma(I)
_cod_data_source_file b001409p.txt
_cod_data_source_block 17
_cod_depositor_comments
;
The following automatic conversions were performed:
'_symmetry_cell_setting' value 'Monoclinic' changed to 'monoclinic'
according to '/home/saulius/struct/CIF-dictionaries/cif_core.dic'
dictionary named 'cif_core.dic' version 2.4.1 from 2010-06-29.

Automatic conversion script
Id: cif_fix_enum 1527 2010-12-29 10:47:43Z saulius 

The following automatic conversions were performed:

'_refine_ls_weighting_scheme' value 'calc
w=1/[\s^2^(Fo^2^)+(0.0319P)^2^+0.0000P] where P=(Fo^2^+2Fc^2^)/3' was
changed to 'calc'. New tag '_refine_ls_weighting_details' was
created. The value of the new tag was set to
'w=1/[\s^2^(Fo^2^)+(0.0319P)^2^+0.0000P] where P=(Fo^2^+2Fc^2^)/3'.

Automatic conversion script
Id: cif_fix_values 3143 2015-03-26 13:38:13Z robertas 
;
_cod_original_cell_volume 4775.7(25)
_cod_original_sg_symbol_H-M C2/c
_cod_database_code 7009495

loop_
_symmetry_equiv_pos_as_xyz
'x, y, z'
'-x, y, -z+1/2'
'x+1/2, y+1/2, z'
'-x+1/2, y+1/2, -z+1/2'
'-x, -y, -z'
'x, -y, z-1/2'
'-x+1/2, -y+1/2, -z'
'x+1/2, -y+1/2, z-1/2'

loop_
_atom_site_aniso_label
_atom_site_aniso_U_11
_atom_site_aniso_U_22
_atom_site_aniso_U_33
_atom_site_aniso_U_23
_atom_site_aniso_U_13
_atom_site_aniso_U_12
W1 0.0342(3) 0.0366(4) 0.0281(4) -0.0036(3) 0.0134(3) -0.0041(3)
W2 0.0369(4) 0.0348(4) 0.0263(4) 0.0028(3) 0.0070(3) 0.0042(3)
W3 0.0289(3) 0.0508(4) 0.0338(4) -0.0001(3) 0.0063(3) -0.0012(3)
P1 0.046(2) 0.029(2) 0.034(3) -0.003(2) 0.018(2) -0.002(2)
P2 0.026(2) 0.038(2) 0.034(2) 0.005(2) 0.007(2) 0.001(2)
O1 0.057(9) 0.173(18) 0.078(12) -0.050(12) 0.014(8) 0.017(10)
C1 0.051(12) 0.078(16) 0.047(13) -0.011(11) 0.005(10) -0.016(11)
O2 0.084(11) 0.080(12) 0.124(16) 0.043(12) 0.001(10) 0.002(10)
C2 0.032(10) 0.064(13) 0.054(13) 0.001(11) 0.000(9) -0.010(9)
C3 0.057(12) 0.060(13) 0.048(12) -0.005(10) 0.014(10) -0.016(10)
O3 0.037(7) 0.087(11) 0.083(11) 0.007(9) -0.005(7) -0.009(7)
O4 0.081(11) 0.131(15) 0.058(11) -0.012(10) 0.019(8) 0.015(10)
C4 0.038(10) 0.107(18) 0.042(12) -0.022(12) 0.012(9) -0.012(11)
O5 0.077(11) 0.089(12) 0.122(15) 0.048(12) 0.017(10) -0.004(9)
C5 0.046(11) 0.074(15) 0.069(15) 0.033(13) 0.011(10) -0.005(11)
C6 0.055(11) 0.077(14) 0.039(11) 0.005(11) 0.037(10) -0.015(11)
O6 0.085(11) 0.127(14) 0.075(11) -0.049(10) 0.036(9) -0.086(10)
C7 0.065(12) 0.037(10) 0.023(9) 0.001(8) 0.016(8) -0.006(9)
O7 0.095(11) 0.063(10) 0.064(10) 0.029(8) 0.024(8) 0.021(8)
O8 0.119(12) 0.027(7) 0.083(11) -0.008(8) 0.029(9) -0.004(8)
C8 0.072(13) 0.036(11) 0.053(13) 0.024(10) 0.035(10) 0.004(10)
C9 0.050(11) 0.043(11) 0.054(12) 0.026(10) 0.008(9) -0.005(9)
O9 0.060(9) 0.099(12) 0.069(10) 0.016(9) 0.035(8) -0.005(8)
C10 0.086(14) 0.036(10) 0.051(12) 0.008(9) 0.052(11) 0.017(10)
C11 0.047(11) 0.060(13) 0.074(15) -0.034(12) 0.025(10) -0.001(10)
C12 0.057(11) 0.063(13) 0.035(11) -0.004(10) 0.015(9) 0.008(10)
C13 0.065(12) 0.046(10) 0.023(9) 0.005(8) 0.023(9) 0.008(9)
C14 0.056(11) 0.054(12) 0.035(10) -0.010(9) 0.015(9) 0.009(9)
C15 0.033(10) 0.082(15) 0.050(12) -0.011(12) -0.013(9) 0.009(10)
C16 0.049(11) 0.081(15) 0.029(11) -0.007(11) -0.012(8) 0.006(11)
C17 0.076(14) 0.059(14) 0.054(13) -0.006(11) 0.022(11) 0.019(11)
C18 0.088(16) 0.073(15) 0.032(12) 0.033(11) 0.016(11) 0.015(12)
C19 0.080(15) 0.052(13) 0.055(14) 0.011(11) -0.006(12) 0.023(12)

loop_
_atom_site_label
_atom_site_type_symbol
_atom_site_fract_x
_atom_site_fract_y
_atom_site_fract_z
_atom_site_U_iso_or_equiv
_atom_site_thermal_displace_type
_atom_site_occupancy
_atom_site_calc_flag
_atom_site_refinement_flags
_atom_site_disorder_group
W1 W 1.30189(3) 0.53559(8) 0.10554(2) 0.0321(2) Uani 1 d . .
W2 W 1.29124(3) 0.38932(8) 0.19058(2) 0.0330(2) Uani 1 d . .
W3 W 1.05756(3) 0.44667(9) 0.08990(2) 0.0384(2) Uani 1 d . .
P1 P 1.2512(2) 0.6723(5) 0.16401(14) 0.0352(10) Uani 1 d . .
P2 P 1.1912(2) 0.4831(5) 0.12539(14) 0.0327(10) Uani 1 d . .
O1 O 1.0161(7) 0.6314(24) 0.1674(5) 0.104(6) Uani 1 d . .
C1 C 1.0324(10) 0.5667(26) 0.1394(6) 0.061(6) Uani 1 d . .
O2 O 1.0576(8) 0.1060(21) 0.1387(6) 0.102(6) Uani 1 d . .
C2 C 1.0584(9) 0.2267(25) 0.1215(6) 0.052(5) Uani 1 d . .
C3 C 0.9525(10) 0.4271(23) 0.0594(6) 0.055(5) Uani 1 d . .
O3 O 0.8911(6) 0.4146(17) 0.0414(5) 0.074(4) Uani 1 d . .
O4 O 1.0987(8) 0.2497(22) 0.0147(5) 0.090(5) Uani 1 d . .
C4 C 1.0806(9) 0.3262(29) 0.0402(6) 0.062(6) Uani 1 d . .
O5 O 1.0617(8) 0.7966(21) 0.0449(6) 0.098(6) Uani 1 d . .
C5 C 1.0611(10) 0.6704(27) 0.0612(7) 0.064(6) Uani 1 d . .
C6 C 1.3775(10) 0.6927(25) 0.1417(6) 0.052(5) Uani 1 d . .
O6 O 1.4191(8) 0.7807(20) 0.1585(5) 0.093(6) Uani 1 d . .
C7 C 1.2525(9) 0.7341(21) 0.0724(5) 0.041(4) Uani 1 d . .
O7 O 1.2275(7) 0.8482(17) 0.0533(4) 0.073(4) Uani 1 d . .
O8 O 1.2360(8) 0.0664(15) 0.1376(5) 0.076(5) Uani 1 d . .
C8 C 1.2555(10) 0.1882(23) 0.1559(6) 0.050(5) Uani 1 d . .
C9 C 1.2045(9) 0.3685(22) 0.2129(6) 0.050(5) Uani 1 d . .
O9 O 1.1570(7) 0.3581(18) 0.2270(5) 0.073(4) Uani 1 d . .
C10 C 1.3524(11) 0.4989(21) 0.0484(6) 0.051(5) Uani 1 d . .
H10A H 1.3692(11) 0.5871(21) 0.0327(6) 0.061 Uiso 1 calc R .
C11 C 1.3956(10) 0.4097(24) 0.0840(7) 0.058(6) Uani 1 d . .
H11A H 1.4475(10) 0.4264(24) 0.0977(7) 0.070 Uiso 1 calc R .
C12 C 1.3526(10) 0.2787(24) 0.0940(6) 0.051(5) Uani 1 d . .
H12A H 1.3695(10) 0.1911(24) 0.1157(6) 0.061 Uiso 1 calc R .
C13 C 1.2830(9) 0.2914(21) 0.0638(5) 0.043(4) Uani 1 d . .
H13A H 1.2431(9) 0.2135(21) 0.0614(5) 0.051 Uiso 1 calc R .
C14 C 1.2814(9) 0.4272(21) 0.0362(5) 0.048(5) Uani 1 d . .
H14A H 1.2415(9) 0.4567(21) 0.0106(5) 0.057 Uiso 1 calc R .
C15 C 1.4190(9) 0.3925(28) 0.2131(6) 0.060(6) Uani 1 d . .
H15A H 1.4500(9) 0.4105(28) 0.1940(6) 0.072 Uiso 1 calc R .
C16 C 1.3959(9) 0.5160(27) 0.2373(5) 0.058(5) Uani 1 d . .
H16A H 1.4082(9) 0.6337(27) 0.2381(5) 0.069 Uiso 1 calc R .
C17 C 1.3563(11) 0.4358(24) 0.2627(7) 0.062(6) Uani 1 d . .
H17A H 1.3375(11) 0.4887(24) 0.2848(7) 0.075 Uiso 1 calc R .
C18 C 1.3552(11) 0.2691(26) 0.2542(6) 0.065(6) Uani 1 d . .
H18A H 1.3367(11) 0.1837(26) 0.2700(6) 0.078 Uiso 1 calc R .
C19 C 1.3956(11) 0.2391(26) 0.2236(7) 0.067(6) Uani 1 d . .
H19A H 1.4088(11) 0.1309(26) 0.2144(7) 0.081 Uiso 1 calc R .

loop_
_atom_type_symbol
_atom_type_description
_atom_type_scat_dispersion_real
_atom_type_scat_dispersion_imag
_atom_type_scat_source
C C 0.0033 0.0016 'International Tables Vol C Tables 4.2.6.8 and 6.1.1.4'
H H 0.0000 0.0000 'International Tables Vol C Tables 4.2.6.8 and 6.1.1.4'
O O 0.0106 0.0060 'International Tables Vol C Tables 4.2.6.8 and 6.1.1.4'
W W -0.8490 6.8722 'International Tables Vol C Tables 4.2.6.8 and 6.1.1.4'
P P 0.1023 0.0942 'International Tables Vol C Tables 4.2.6.8 and 6.1.1.4'

loop_
_geom_angle_atom_site_label_1
_geom_angle_atom_site_label_2
_geom_angle_atom_site_label_3
_geom_angle
_geom_angle_site_symmetry_1
_geom_angle_site_symmetry_3
_geom_angle_publ_flag
C7 W1 C6 87.4(7) . . ?
C7 W1 C14 82.6(6) . . ?
C6 W1 C14 133.1(6) . . ?
C7 W1 C10 85.9(6) . . ?
C6 W1 C10 97.8(7) . . ?
C14 W1 C10 36.1(6) . . ?
C7 W1 C11 118.8(7) . . ?
C6 W1 C11 87.2(7) . . ?
C14 W1 C11 59.2(6) . . ?
C10 W1 C11 35.1(6) . . ?
C7 W1 C13 113.5(6) . . ?
C6 W1 C13 145.0(7) . . ?
C14 W1 C13 35.0(5) . . ?
C10 W1 C13 58.6(6) . . ?
C11 W1 C13 58.4(6) . . ?
C7 W1 C12 140.7(6) . . ?
C6 W1 C12 112.2(7) . . ?
C14 W1 C12 58.9(6) . . ?
C10 W1 C12 58.8(6) . . ?
C11 W1 C12 35.5(6) . . ?
C13 W1 C12 34.8(5) . . ?
C7 W1 P2 87.7(5) . . ?
C6 W1 P2 120.1(5) . . ?
C14 W1 P2 105.1(5) . . ?
C10 W1 P2 141.2(5) . . ?
C11 W1 P2 143.9(5) . . ?
C13 W1 P2 89.7(4) . . ?
C12 W1 P2 108.5(5) . . ?
C7 W1 P1 79.6(5) . . ?
C6 W1 P1 71.2(5) . . ?
C14 W1 P1 149.0(4) . . ?
C10 W1 P1 162.1(4) . . ?
C11 W1 P1 151.5(5) . . ?
C13 W1 P1 137.6(4) . . ?
C12 W1 P1 138.0(5) . . ?
P2 W1 P1 49.25(14) . . ?
C7 W1 W2 130.1(5) . . ?
C6 W1 W2 87.4(5) . . ?
C14 W1 W2 132.6(4) . . ?
C10 W1 W2 143.9(4) . . ?
C11 W1 W2 110.4(5) . . ?
C13 W1 W2 98.1(4) . . ?
C12 W1 W2 86.1(4) . . ?
P2 W1 W2 53.69(10) . . ?
P1 W1 W2 51.92(10) . . ?
C8 W2 C9 86.4(7) . . ?
C8 W2 C18 99.3(8) . . ?
C9 W2 C18 86.5(7) . . ?
C8 W2 C17 133.9(7) . . ?
C9 W2 C17 85.9(7) . . ?
C18 W2 C17 34.8(6) . . ?
C8 W2 C19 86.7(7) . . ?
C9 W2 C19 119.6(7) . . ?
C18 W2 C19 36.2(7) . . ?
C17 W2 C19 58.8(7) . . ?
C8 W2 C15 110.3(7) . . ?
C9 W2 C15 142.7(7) . . ?
C18 W2 C15 58.6(7) . . ?
C17 W2 C15 58.2(7) . . ?
C19 W2 C15 34.6(6) . . ?
C8 W2 C16 143.7(7) . . ?
C9 W2 C16 117.2(7) . . ?
C18 W2 C16 58.4(7) . . ?
C17 W2 C16 35.2(6) . . ?
C19 W2 C16 58.1(7) . . ?
C15 W2 C16 34.7(6) . . ?
C8 W2 P1 122.8(5) . . ?
C9 W2 P1 89.4(5) . . ?
C18 W2 P1 137.3(6) . . ?
C17 W2 P1 102.6(5) . . ?
C19 W2 P1 141.2(6) . . ?
C15 W2 P1 106.8(6) . . ?
C16 W2 P1 86.7(5) . . ?
C8 W2 P2 73.9(5) . . ?
C9 W2 P2 78.5(5) . . ?
C18 W2 P2 163.8(5) . . ?
C17 W2 P2 147.5(5) . . ?
C19 W2 P2 153.0(6) . . ?
C15 W2 P2 137.3(5) . . ?
C16 W2 P2 134.7(5) . . ?
P1 W2 P2 49.48(14) . . ?
C8 W2 W1 85.4(5) . . ?
C9 W2 W1 129.1(5) . . ?
C18 W2 W1 144.4(5) . . ?
C17 W2 W1 132.4(5) . . ?
C19 W2 W1 110.0(6) . . ?
C15 W2 W1 86.5(5) . . ?
C16 W2 W1 97.7(5) . . ?
P1 W2 W1 55.01(10) . . ?
P2 W2 W1 50.95(9) . . ?
C3 W3 C4 89.7(7) . . ?
C3 W3 C1 89.2(7) . . ?
C4 W3 C1 178.9(7) . . ?
C3 W3 C5 90.5(7) . . ?
C4 W3 C5 91.9(9) . . ?
C1 W3 C5 88.3(9) . . ?
C3 W3 C2 92.1(7) . . ?
C4 W3 C2 89.7(9) . . ?
C1 W3 C2 90.1(8) . . ?
C5 W3 C2 176.9(8) . . ?
C3 W3 P2 176.8(5) . . ?
C4 W3 P2 89.2(5) . . ?
C1 W3 P2 91.8(5) . . ?
C5 W3 P2 86.5(5) . . ?
C2 W3 P2 90.9(5) . . ?
P2 P1 W2 66.0(2) . . ?
P2 P1 W1 61.33(15) . . ?
W2 P1 W1 73.06(12) . . ?
P1 P2 W1 69.4(2) . . ?
P1 P2 W3 132.2(2) . . ?
W1 P2 W3 139.8(2) . . ?
P1 P2 W2 64.5(2) . . ?
W1 P2 W2 75.35(10) . . ?
W3 P2 W2 141.3(2) . . ?
O1 C1 W3 177.6(17) . . ?
O2 C2 W3 178.8(17) . . ?
O3 C3 W3 179.5(19) . . ?
O4 C4 W3 173.5(19) . . ?
O5 C5 W3 178.7(18) . . ?
O6 C6 W1 175.0(15) . . ?
O7 C7 W1 176.9(16) . . ?
O8 C8 W2 176.5(15) . . ?
O9 C9 W2 177.5(17) . . ?
C11 C10 C14 108.2(16) . . ?
C11 C10 W1 73.3(10) . . ?
C14 C10 W1 71.7(9) . . ?
C10 C11 C12 108.3(16) . . ?
C10 C11 W1 71.6(9) . . ?
C12 C11 W1 73.4(10) . . ?
C13 C12 C11 106.8(17) . . ?
C13 C12 W1 72.0(10) . . ?
C11 C12 W1 71.1(10) . . ?
C14 C13 C12 109.5(17) . . ?
C14 C13 W1 70.8(10) . . ?
C12 C13 W1 73.2(10) . . ?
C13 C14 C10 107.2(16) . . ?
C13 C14 W1 74.2(10) . . ?
C10 C14 W1 72.2(9) . . ?
C19 C15 C16 109.0(20) . . ?
C19 C15 W2 71.5(11) . . ?
C16 C15 W2 73.2(10) . . ?
C15 C16 C17 107.0(19) . . ?
C15 C16 W2 72.1(10) . . ?
C17 C16 W2 70.4(11) . . ?
C18 C17 C16 108.5(18) . . ?
C18 C17 W2 70.8(11) . . ?
C16 C17 W2 74.4(11) . . ?
C17 C18 C19 108.6(19) . . ?
C17 C18 W2 74.4(11) . . ?
C19 C18 W2 73.9(10) . . ?
C15 C19 C18 106.8(19) . . ?
C15 C19 W2 73.9(10) . . ?
C18 C19 W2 69.8(10) . . ?

loop_
_geom_bond_atom_site_label_1
_geom_bond_atom_site_label_2
_geom_bond_distance
_geom_bond_site_symmetry_2
_geom_bond_publ_flag
W1 C7 2.01(2) . ?
W1 C6 2.03(2) . ?
W1 C14 2.31(2) . ?
W1 C10 2.32(2) . ?
W1 C11 2.34(2) . ?
W1 C13 2.35(2) . ?
W1 C12 2.37(2) . ?
W1 P2 2.427(4) . ?
W1 P1 2.590(4) . ?
W1 W2 3.0242(10) . ?
W2 C8 1.98(2) . ?
W2 C9 2.00(2) . ?
W2 C18 2.28(2) . ?
W2 C17 2.32(2) . ?
W2 C19 2.33(2) . ?
W2 C15 2.36(2) . ?
W2 C16 2.37(2) . ?
W2 P1 2.488(4) . ?
W2 P2 2.519(4) . ?
W3 C3 1.99(2) . ?
W3 C4 2.02(2) . ?
W3 C1 2.03(2) . ?
W3 C5 2.04(2) . ?
W3 C2 2.05(2) . ?
W3 P2 2.517(4) . ?
P1 P2 2.096(6) . ?
O1 C1 1.15(2) . ?
O2 C2 1.12(2) . ?
C3 O3 1.16(2) . ?
O4 C4 1.15(2) . ?
O5 C5 1.15(2) . ?
C6 O6 1.09(2) . ?
C7 O7 1.14(2) . ?
O8 C8 1.15(2) . ?
C9 O9 1.13(2) . ?
C10 C11 1.40(2) . ?
C10 C14 1.43(2) . ?
C11 C12 1.44(2) . ?
C12 C13 1.41(2) . ?
C13 C14 1.40(2) . ?
C15 C19 1.39(3) . ?
C15 C16 1.41(2) . ?
C16 C17 1.42(3) . ?
C17 C18 1.38(3) . ?
C18 C19 1.43(3) . ?
